data_4500246
loop_
_publ_author_name
'Zheng, Xiao-Dan'
'Hua, Yan-Long'
'Xiong, Ren-Gen'
'Ge, Jia-Zhen'
'Lu, Tong-Bu'

_publ_section_title
;
 Cyano-Bridged Homochiral Heterometallic Helical Complexes: Synthesis,
 Structures, Magnetic and Dielectric Properties
;
_journal_issue 1
_journal_name_full 'Crystal Growth &amp; Design'
_journal_page_first 302
_journal_paper_doi 10.1021/cg101314j
_journal_volume 11
_journal_year 2011
_chemical_absolute_configuration ad
_chemical_formula_sum 'C21 H38 Fe N10 Ni O2'
_chemical_formula_weight 577.13
_chemical_name_systematic
; 
 ? 
;
_space_group_IT_number 154
_symmetry_cell_setting trigonal
_symmetry_space_group_name_Hall 'P 32 2"'
_symmetry_space_group_name_H-M 'P 32 2 1'
_atom_sites_solution_hydrogens geom
_atom_sites_solution_primary direct
_atom_sites_solution_secondary difmap
_audit_creation_method SHELXL-97
_cell_angle_alpha 90.00
_cell_angle_beta 90.00
_cell_angle_gamma 120.00
_cell_formula_units_Z 3
_cell_length_a 10.2272(6)
_cell_length_b 10.2272(6)
_cell_length_c 23.3035(14)
_cell_measurement_reflns_used 4254
_cell_measurement_temperature 153(2)
_cell_measurement_theta_max 27.2
_cell_measurement_theta_min 3.9
_cell_volume 2110.9(2)
_computing_structure_refinement 'SHELXL-97 (Sheldrick, 1997)'
_computing_structure_solution 'SHELXS-97 (Sheldrick, 1990)'
_diffrn_ambient_temperature 153(2)
_diffrn_measured_fraction_theta_full 0.987
_diffrn_measured_fraction_theta_max 0.987
_diffrn_measurement_device_type 'Rigaku RAXIS-RAPID Imaging Plate'
_diffrn_measurement_method \W
_diffrn_radiation_monochromator graphite
_diffrn_radiation_source 'fine-focus sealed tube'
_diffrn_radiation_type MoK\a
_diffrn_radiation_wavelength 0.71073
_diffrn_reflns_av_R_equivalents 0.0370
_diffrn_reflns_av_sigmaI/netI 0.0365
_diffrn_reflns_limit_h_max 13
_diffrn_reflns_limit_h_min -13
_diffrn_reflns_limit_k_max 13
_diffrn_reflns_limit_k_min -13
_diffrn_reflns_limit_l_max 20
_diffrn_reflns_limit_l_min -30
_diffrn_reflns_number 12995
_diffrn_reflns_theta_full 27.48
_diffrn_reflns_theta_max 27.48
_diffrn_reflns_theta_min 3.49
_exptl_absorpt_coefficient_mu 1.220
_exptl_absorpt_correction_T_max 0.910
_exptl_absorpt_correction_T_min 0.7925
_exptl_absorpt_correction_type multi-scan
_exptl_absorpt_process_details Higashi,T.(1995).
_exptl_crystal_colour red
_exptl_crystal_density_diffrn 1.362
_exptl_crystal_density_method 'not measured'
_exptl_crystal_description needle
_exptl_crystal_F_000 912
_exptl_crystal_size_max 0.48
_exptl_crystal_size_mid 0.15
_exptl_crystal_size_min 0.09
_refine_diff_density_max 0.439
_refine_diff_density_min -0.270
_refine_diff_density_rms 0.055
_refine_ls_abs_structure_details 'Flack H D (1983), Acta Cryst. A39, 876-881'
_refine_ls_abs_structure_Flack -0.019(13)
_refine_ls_extinction_method none
_refine_ls_goodness_of_fit_ref 1.036
_refine_ls_hydrogen_treatment constr
_refine_ls_matrix_type full
_refine_ls_number_parameters 162
_refine_ls_number_reflns 3198
_refine_ls_number_restraints 0
_refine_ls_restrained_S_all 1.036
_refine_ls_R_factor_all 0.0309
_refine_ls_R_factor_gt 0.0279
_refine_ls_shift/su_max 0.000
_refine_ls_shift/su_mean 0.000
_refine_ls_structure_factor_coef Fsqd
_refine_ls_weighting_details 'calc w=1/[\s^2^(Fo^2^)+(0.0347P)^2^+0.2012P] where P=(Fo^2^+2Fc^2^)/3'
_refine_ls_weighting_scheme calc
_refine_ls_wR_factor_gt 0.0646
_refine_ls_wR_factor_ref 0.0659
_reflns_number_gt 2981
_reflns_number_total 3198
_reflns_threshold_expression >2sigma(I)
_cod_data_source_file cg101314j_si_002.cif
_cod_data_source_block L-3
_cod_depositor_comments
;
The following automatic conversions were performed:

'_exptl_absorpt_correction_type' value 'MULTI-SCAN' changed to
'multi-scan' according to
/home/saulius/struct/CIF-dictionaries/cif_core.dic dictionary named
'cif_core.dic' version 2.4.1 from 2010-06-29.

Automatic conversion script
Id: cif_fix_values 1715 2011-07-08 13:25:40Z adriana 
;
_cod_original_sg_symbol_H-M P3221
_cod_database_code 4500246

loop_
_symmetry_equiv_pos_as_xyz
'x, y, z'
'-y, x-y, z+2/3'
'-x+y, -x, z+1/3'
'y, x, -z'
'-x, -x+y, -z+2/3'
'x-y, -y, -z+1/3'

loop_
_atom_site_label
_atom_site_type_symbol
_atom_site_fract_x
_atom_site_fract_y
_atom_site_fract_z
_atom_site_U_iso_or_equiv
_atom_site_adp_type
_atom_site_occupancy
_atom_site_symmetry_multiplicity
_atom_site_calc_flag
_atom_site_refinement_flags
C1 C 0.4513(2) -0.0497(2) 0.27356(9) 0.0294(5) Uani 1 1 d .
H1A H 0.3804 -0.0372 0.2973 0.035 Uiso 1 1 calc R
H1B H 0.5321 -0.0411 0.2979 0.035 Uiso 1 1 calc R
C2 C 0.5756(2) 0.2037(2) 0.08804(10) 0.0313(5) Uani 1 1 d .
H2A H 0.6635 0.2186 0.1093 0.038 Uiso 1 1 calc R
H2B H 0.6093 0.2811 0.0587 0.038 Uiso 1 1 calc R
C3 C 0.5463(2) 0.3600(2) 0.16355(10) 0.0284(4) Uani 1 1 d .
C4 C 0.6404(2) 0.4997(2) 0.12535(11) 0.0364(6) Uani 1 1 d .
H4A H 0.5756 0.5083 0.0977 0.055 Uiso 1 1 calc R
H4B H 0.7170 0.4887 0.1058 0.055 Uiso 1 1 calc R
H4C H 0.6870 0.5887 0.1488 0.055 Uiso 1 1 calc R
C5 C 0.4231(2) 0.3797(2) 0.19249(11) 0.0353(5) Uani 1 1 d .
H5A H 0.3629 0.2942 0.2166 0.053 Uiso 1 1 calc R
H5B H 0.3602 0.3875 0.1637 0.053 Uiso 1 1 calc R
H5C H 0.4689 0.4699 0.2153 0.053 Uiso 1 1 calc R
C6 C 0.6508(2) 0.3473(2) 0.20795(9) 0.0300(4) Uani 1 1 d .
H6A H 0.7255 0.3347 0.1868 0.036 Uiso 1 1 calc R
H6B H 0.7045 0.4436 0.2276 0.036 Uiso 1 1 calc R
C7 C 0.5852(2) 0.2243(2) 0.25397(9) 0.0290(4) Uani 1 1 d .
H7A H 0.5085 0.2342 0.2756 0.035 Uiso 1 1 calc R
C8 C 0.7140(3) 0.2512(3) 0.29491(10) 0.0393(5) Uani 1 1 d .
H8A H 0.6758 0.1755 0.3244 0.059 Uiso 1 1 calc R
H8B H 0.7549 0.3493 0.3121 0.059 Uiso 1 1 calc R
H8C H 0.7917 0.2457 0.2738 0.059 Uiso 1 1 calc R
C9 C 0.1284(2) 0.0054(2) 0.26625(9) 0.0244(4) Uani 1 1 d .
C10 C 0.1781(2) 0.0296(2) 0.38184(10) 0.0294(5) Uani 1 1 d .
C11 C 0.0000 -0.2325(3) 0.3333 0.0257(6) Uani 1 2 d S
Fe1 Fe 0.0000 -0.04213(4) 0.3333 0.02132(10) Uani 1 2 d S
N1 N 0.51387(18) 0.06921(18) 0.22875(7) 0.0235(3) Uani 1 1 d .
H1C H 0.5896 0.0617 0.2115 0.028 Uiso 1 1 calc R
N2 N 0.46989(17) 0.21896(18) 0.12765(8) 0.0238(4) Uani 1 1 d .
H2C H 0.4043 0.2302 0.1047 0.029 Uiso 1 1 calc R
N3 N 0.20722(18) 0.02948(18) 0.22797(8) 0.0252(4) Uani 1 1 d .
N4 N 0.2826(2) 0.0735(2) 0.41103(10) 0.0444(5) Uani 1 1 d .
N5 N 0.0000 -0.3451(3) 0.3333 0.0397(7) Uani 1 2 d S
N6 N 0.0000 0.1199(2) 0.3333 0.0302(6) Uani 1 2 d S
Ni1 Ni 0.33956(3) 0.0000 0.1667 0.01944(9) Uani 1 2 d S
O1 O 0.0000 0.2316(2) 0.3333 0.0607(9) Uani 1 2 d S
O1W O 0.7308(2) 0.0000 0.1667 0.0592(8) Uani 1 2 d S
H1WA H 0.8220 0.0572 0.1565 0.089 Uiso 1 1 d R

loop_
_atom_site_aniso_label
_atom_site_aniso_U_11
_atom_site_aniso_U_22
_atom_site_aniso_U_33
_atom_site_aniso_U_23
_atom_site_aniso_U_13
_atom_site_aniso_U_12
C1 0.0338(11) 0.0377(11) 0.0201(11) 0.0070(8) -0.0012(8) 0.0203(10)
C2 0.0272(10) 0.0344(11) 0.0289(12) 0.0093(9) 0.0103(9) 0.0128(9)
C3 0.0264(10) 0.0256(10) 0.0320(12) 0.0046(8) 0.0026(8) 0.0121(8)
C4 0.0312(11) 0.0263(11) 0.0452(16) 0.0068(10) 0.0001(10) 0.0095(9)
C5 0.0327(11) 0.0265(11) 0.0485(15) 0.0016(10) 0.0049(10) 0.0162(9)
C6 0.0240(9) 0.0289(10) 0.0316(11) 0.0001(9) -0.0007(8) 0.0090(9)
C7 0.0287(10) 0.0329(11) 0.0247(11) -0.0033(8) -0.0001(9) 0.0150(9)
C8 0.0409(13) 0.0443(13) 0.0289(12) -0.0063(10) -0.0104(11) 0.0183(11)
C9 0.0240(9) 0.0213(9) 0.0280(11) 0.0034(8) 0.0009(8) 0.0115(8)
C10 0.0266(10) 0.0282(11) 0.0314(12) -0.0003(9) 0.0055(9) 0.0121(9)
C11 0.0256(14) 0.0280(11) 0.0226(15) 0.0003(6) 0.0007(11) 0.0128(7)
Fe1 0.01967(19) 0.02117(14) 0.0226(2) 0.00262(8) 0.00524(16) 0.00983(10)
N1 0.0238(8) 0.0284(9) 0.0192(9) 0.0021(7) 0.0007(6) 0.0136(7)
N2 0.0220(8) 0.0248(8) 0.0249(9) 0.0049(7) 0.0006(6) 0.0119(6)
N3 0.0233(8) 0.0266(8) 0.0267(10) 0.0059(7) 0.0063(7) 0.0131(7)
N4 0.0362(11) 0.0466(12) 0.0447(13) -0.0101(10) -0.0097(10) 0.0165(9)
N5 0.0447(16) 0.0336(10) 0.0446(19) 0.0024(7) 0.0049(13) 0.0224(8)
N6 0.0226(12) 0.0278(10) 0.0384(16) -0.0014(5) -0.0028(11) 0.0113(6)
Ni1 0.01811(12) 0.02445(17) 0.01787(16) 0.00404(13) 0.00202(7) 0.01223(8)
O1 0.0506(15) 0.0299(9) 0.108(3) -0.0122(8) -0.0245(16) 0.0253(8)
O1W 0.0431(9) 0.095(2) 0.0571(19) 0.0353(17) 0.0177(8) 0.0473(12)

loop_
_atom_type_symbol
_atom_type_description
_atom_type_scat_dispersion_real
_atom_type_scat_dispersion_imag
_atom_type_scat_source
C C 0.0033 0.0016 'International Tables Vol C Tables 4.2.6.8 and 6.1.1.4'
H H 0.0000 0.0000 'International Tables Vol C Tables 4.2.6.8 and 6.1.1.4'
Fe Fe 0.3463 0.8444 'International Tables Vol C Tables 4.2.6.8 and 6.1.1.4'
N N 0.0061 0.0033 'International Tables Vol C Tables 4.2.6.8 and 6.1.1.4'
Ni Ni 0.3393 1.1124 'International Tables Vol C Tables 4.2.6.8 and 6.1.1.4'
O O 0.0106 0.0060 'International Tables Vol C Tables 4.2.6.8 and 6.1.1.4'

loop_
_geom_angle_atom_site_label_1
_geom_angle_atom_site_label_2
_geom_angle_atom_site_label_3
_geom_angle
_geom_angle_site_symmetry_1
_geom_angle_site_symmetry_3
N1 C1 C2 109.48(17) . 6
N1 C1 H1A 109.8 . .
C2 C1 H1A 109.8 6 .
N1 C1 H1B 109.8 . .
C2 C1 H1B 109.8 6 .
H1A C1 H1B 108.2 . .
N2 C2 C1 111.36(16) . 6
N2 C2 H2A 109.4 . .
C1 C2 H2A 109.4 6 .
N2 C2 H2B 109.4 . .
C1 C2 H2B 109.4 6 .
H2A C2 H2B 108.0 . .
N2 C3 C5 107.73(16) . .
N2 C3 C6 110.04(16) . .
C5 C3 C6 111.6(2) . .
N2 C3 C4 110.54(19) . .
C5 C3 C4 107.81(17) . .
C6 C3 C4 109.14(16) . .
C3 C4 H4A 109.5 . .
C3 C4 H4B 109.5 . .
H4A C4 H4B 109.5 . .
C3 C4 H4C 109.5 . .
H4A C4 H4C 109.5 . .
H4B C4 H4C 109.5 . .
C3 C5 H5A 109.5 . .
C3 C5 H5B 109.5 . .
H5A C5 H5B 109.5 . .
C3 C5 H5C 109.5 . .
H5A C5 H5C 109.5 . .
H5B C5 H5C 109.5 . .
C7 C6 C3 120.24(16) . .
C7 C6 H6A 107.3 . .
C3 C6 H6A 107.3 . .
C7 C6 H6B 107.3 . .
C3 C6 H6B 107.3 . .
H6A C6 H6B 106.9 . .
N1 C7 C6 112.19(18) . .
N1 C7 C8 110.75(17) . .
C6 C7 C8 107.71(18) . .
N1 C7 H7A 108.7 . .
C6 C7 H7A 108.7 . .
C8 C7 H7A 108.7 . .
C7 C8 H8A 109.5 . .
C7 C8 H8B 109.5 . .
H8A C8 H8B 109.5 . .
C7 C8 H8C 109.5 . .
H8A C8 H8C 109.5 . .
H8B C8 H8C 109.5 . .
N3 C9 Fe1 176.55(18) . .
N4 C10 Fe1 178.8(2) . .
N5 C11 Fe1 180.0 . .
N6 Fe1 C9 95.04(5) . .
N6 Fe1 C9 95.04(5) . 5
C9 Fe1 C9 169.91(11) . 5
N6 Fe1 C11 180.000(1) . .
C9 Fe1 C11 84.96(5) . .
C9 Fe1 C11 84.96(5) 5 .
N6 Fe1 C10 95.21(6) . 5
C9 Fe1 C10 89.95(9) . 5
C9 Fe1 C10 89.13(9) 5 5
C11 Fe1 C10 84.79(6) . 5
N6 Fe1 C10 95.21(6) . .
C9 Fe1 C10 89.13(9) . .
C9 Fe1 C10 89.95(9) 5 .
C11 Fe1 C10 84.79(6) . .
C10 Fe1 C10 169.58(13) 5 .
C1 N1 C7 112.00(16) . .
C1 N1 Ni1 105.07(11) . .
C7 N1 Ni1 120.29(12) . .
C1 N1 H1C 106.2 . .
C7 N1 H1C 106.2 . .
Ni1 N1 H1C 106.2 . .
C2 N2 C3 112.92(15) . .
C2 N2 Ni1 104.90(12) . .
C3 N2 Ni1 121.14(13) . .
C2 N2 H2C 105.6 . .
C3 N2 H2C 105.6 . .
Ni1 N2 H2C 105.6 . .
C9 N3 Ni1 159.94(16) . .
O1 N6 Fe1 180.000(1) . .
N3 Ni1 N3 87.99(10) . 6
N3 Ni1 N1 88.99(6) . .
N3 Ni1 N1 170.23(6) 6 .
N3 Ni1 N1 170.23(6) . 6
N3 Ni1 N1 88.99(6) 6 6
N1 Ni1 N1 95.44(9) . 6
N3 Ni1 N2 83.98(6) . 6
N3 Ni1 N2 104.32(6) 6 6
N1 Ni1 N2 84.59(6) . 6
N1 Ni1 N2 87.77(6) 6 6
N3 Ni1 N2 104.32(6) . .
N3 Ni1 N2 83.98(6) 6 .
N1 Ni1 N2 87.77(6) . .
N1 Ni1 N2 84.59(6) 6 .
N2 Ni1 N2 168.63(8) 6 .

loop_
_geom_bond_atom_site_label_1
_geom_bond_atom_site_label_2
_geom_bond_distance
_geom_bond_site_symmetry_2
C1 N1 1.483(3) .
C1 C2 1.515(3) 6
C1 H1A 0.9700 .
C1 H1B 0.9700 .
C2 N2 1.488(3) .
C2 C1 1.515(3) 6
C2 H2A 0.9700 .
C2 H2B 0.9700 .
C3 N2 1.505(3) .
C3 C5 1.529(3) .
C3 C6 1.539(3) .
C3 C4 1.544(3) .
C4 H4A 0.9600 .
C4 H4B 0.9600 .
C4 H4C 0.9600 .
C5 H5A 0.9600 .
C5 H5B 0.9600 .
C5 H5C 0.9600 .
C6 C7 1.529(3) .
C6 H6A 0.9700 .
C6 H6B 0.9700 .
C7 N1 1.495(3) .
C7 C8 1.535(3) .
C7 H7A 0.9800 .
C8 H8A 0.9600 .
C8 H8B 0.9600 .
C8 H8C 0.9600 .
C9 N3 1.143(3) .
C9 Fe1 1.941(2) .
C10 N4 1.152(3) .
C10 Fe1 1.948(2) .
C11 N5 1.151(4) .
C11 Fe1 1.947(3) .
Fe1 N6 1.657(2) .
Fe1 C9 1.941(2) 5
Fe1 C10 1.948(2) 5
N1 Ni1 2.1238(16) .
N1 H1C 0.9100 .
N2 Ni1 2.1525(16) .
N2 H2C 0.9100 .
N3 Ni1 2.0909(18) .
N6 O1 1.142(3) .
Ni1 N3 2.0909(18) 6
Ni1 N1 2.1238(16) 6
Ni1 N2 2.1525(16) 6
O1W H1WA 0.8500 .

loop_
_geom_hbond_atom_site_label_D
_geom_hbond_atom_site_label_H
_geom_hbond_atom_site_label_A
_geom_hbond_distance_DH
_geom_hbond_distance_HA
_geom_hbond_distance_DA
_geom_hbond_angle_DHA
_geom_hbond_site_symmetry_A
N1 H1C O1W 0.91 2.12 3.015(3) 168.4 .
O1W H1WA N4 0.85 2.29 2.932(2) 132.0 2_654
